data_7712899
loop_
_publ_author_name
'Zhang, Hong-Ying'
'Qiu, Shu-Juan'
'Yang, Huan-Huan'
'Wang, Meng-Ting'
'Yang, Jie'
'Wang, Han-Bin'
'Liu, Nai-Hao'
'Chen, Xu-Dong'

_publ_section_title
;
 Cubane-type Tungsten-Iron-Sulfur Clusters with Nitrogen Atom in the Core:
 Terminal Ligand Substitutions and Redox Behaviors
;
_journal_name_full 'Dalton Transactions'
_journal_paper_doi 10.1039/D3DT00865G
_journal_year 2023
_chemical_formula_sum 'Ag Ge4 Li12'
_chemical_name_systematic 'Lithium Silver Germanide (12/1/4)'
_space_group_IT_number 55
_space_group_name_Hall '-P 2 2ab'
_space_group_name_H-M_alt 'P b a m'
_symmetry_cell_setting orthorhombic
_symmetry_Int_Tables_number 55
_symmetry_space_group_name_H-M 'P b a m'
_audit_update_record
;
2018-02-28 deposited with the CCDC.	2023-04-24 downloaded from the CCDC.
;
_cell_angle_alpha 90
_cell_angle_beta 90
_cell_angle_gamma 90
_cell_formula_units_Z 2
_cell_length_a 8.042
_cell_length_b 15.1061
_cell_length_c 4.4867
_cell_volume 545.059
_refine_ls_R_factor_all 0.0293
_cod_data_source_file d3dt00865g2.cif
_cod_data_source_block 239176-ICSD
_cod_original_cell_volume 545.05
_cod_original_formula_sum 'Ag1 Ge4 Li12'
_cod_database_code 7712899

loop_
_symmetry_equiv_pos_site_id
_symmetry_equiv_pos_as_xyz
1 'x+1/2, -y+1/2, z'
2 '-x+1/2, y+1/2, z'
3 'x, y, -z'
4 '-x, -y, -z'
5 '-x+1/2, y+1/2, -z'
6 'x+1/2, -y+1/2, -z'
7 '-x, -y, z'
8 'x, y, z'

loop_
_atom_site_label
_atom_site_type_symbol
_atom_site_fract_x
_atom_site_fract_y
_atom_site_fract_z
Ag1 Ag0+ 0 0 0
Ge1 Ge0+ 0.08487 0.16264 0
Ge2 Ge0+ 0.06898 0.42522 0.5
Li1 Li0+ 0.1555 0.5208 0
Li2 Li0+ 0.7398 0.1558 0
Li3 Li0+ 0.9094 0.3126 0
Li4 Li0+ 0.737 0.4134 0.5
Li5 Li0+ 0.4067 0.3999 0.5
Li6 Li0+ 0.069 0.2524 0.5
Li7 Li0+ 0.13 0.2505 0.5

loop_
_citation_id
_citation_doi
_citation_year
1 10.1021/acs.inorgchem.5b02299 2016
